data_1550227
loop_
_publ_author_name
'Anker, Mathew'
'Lein, Matthias'
'Coles, Martyn P.'

_publ_section_title
;
 Reduction of Organic Azides by Indyl-Anions. Isolation and Reactivity
 Studies of Indium-Nitrogen Multiple Bonds
;
_journal_name_full 'Chemical Science'
_journal_paper_doi 10.1039/C8SC04078H
_journal_year 2019
_chemical_formula_moiety 'C28 H46 Cl2 In K N2 O Si2, C3 H3'
_chemical_formula_sum 'C31 H49 Cl2 In K N2 O Si2'
_chemical_formula_weight 746.72
_space_group_IT_number 15
_symmetry_cell_setting monoclinic
_symmetry_Int_Tables_number 15
_symmetry_space_group_name_Hall '-I 2ya'
_symmetry_space_group_name_H-M 'I 1 2/a 1'
_atom_sites_solution_hydrogens geom
_audit_conform_dict_location ftp://ftp.iucr.org/pub/cif_core.dic
_audit_conform_dict_name cif_core.dic
_audit_conform_dict_version 2.4.3
_audit_creation_date 2018-04-13T10:21:12-00:00
_audit_creation_method 'WinGX routine CIF_UPDATE'
_audit_update_record
;
2018-08-23 deposited with the CCDC.
2018-11-12 downloaded from the CCDC.
;
_cell_angle_alpha 90
_cell_angle_beta 101.7304(12)
_cell_angle_gamma 90
_cell_formula_units_Z 8
_cell_length_a 18.7078(2)
_cell_length_b 13.15883(13)
_cell_length_c 30.1739(4)
_cell_measurement_reflns_used 18797
_cell_measurement_temperature 120.0(1)
_cell_measurement_theta_max 73.489
_cell_measurement_theta_min 4.107
_cell_measurement_wavelength 1.54184
_cell_volume 7272.86(15)
_computing_cell_refinement 'CrysAlisPro 1.171.38.46 (Rigaku OD, 2015)'
_computing_data_collection 'CrysAlisPro 1.171.38.46 (Rigaku OD, 2015)'
_computing_data_reduction 'CrysAlisPro 1.171.38.46 (Rigaku OD, 2015)'
_computing_molecular_graphics 'Ortep for Windows (Farrugia, 2012)'
_computing_publication_material 'WinGX publication routines (Farrugia, 2012)'
_computing_structure_refinement 'SHELXL-2014/6 (Sheldrick, 2014)'
_diffrn_ambient_temperature 120.00(10)
_diffrn_detector 'CCD plate'
_diffrn_detector_area_resol_mean 8.0856
_diffrn_measured_fraction_theta_full 0.9993
_diffrn_measured_fraction_theta_max 0.9993
_diffrn_measurement_device 'four-circle diffractometer'
_diffrn_measurement_device_type 'SuperNova, Dual, Cu at zero, EosS2'
_diffrn_measurement_method '\w scans'
_diffrn_orient_matrix_type 'CrysAlisPro convention (1999,Acta A55,543-557)'
_diffrn_orient_matrix_UB_11 0.0010047
_diffrn_orient_matrix_UB_12 -0.0254049
_diffrn_orient_matrix_UB_13 0.0499748
_diffrn_orient_matrix_UB_21 0.0797036
_diffrn_orient_matrix_UB_22 -0.0361492
_diffrn_orient_matrix_UB_23 0.0059658
_diffrn_orient_matrix_UB_31 0.0267617
_diffrn_orient_matrix_UB_32 0.1084095
_diffrn_orient_matrix_UB_33 0.013688
_diffrn_radiation_monochromator mirror
_diffrn_radiation_probe x-ray
_diffrn_radiation_type 'Cu K\a'
_diffrn_radiation_wavelength 1.54184
_diffrn_reflns_av_R_equivalents 0.0273
_diffrn_reflns_av_unetI/netI 0.034
_diffrn_reflns_Laue_measured_fraction_full 1
_diffrn_reflns_Laue_measured_fraction_max 1
_diffrn_reflns_limit_h_max 22
_diffrn_reflns_limit_h_min -21
_diffrn_reflns_limit_k_max 15
_diffrn_reflns_limit_k_min -13
_diffrn_reflns_limit_l_max 36
_diffrn_reflns_limit_l_min -34
_diffrn_reflns_number 24978
_diffrn_reflns_point_group_measured_fraction_full 1
_diffrn_reflns_point_group_measured_fraction_max 1
_diffrn_reflns_theta_full 68.1328
_diffrn_reflns_theta_max 68.2491
_diffrn_reflns_theta_min 3.6771
_diffrn_source 'micro-focus sealed X-ray tube'
_exptl_absorpt_coefficient_mu 8.385
_exptl_absorpt_correction_T_max 0.836
_exptl_absorpt_correction_T_min 0.231
_exptl_absorpt_correction_type gaussian
_exptl_absorpt_process_details
;
        CrysAlisPro 1.171.38.46 (Rigaku Oxford Diffraction, 2015)
Numerical absorption correction based on gaussian integration over
                        a multifaceted crystal model
        Empirical absorption correction using spherical harmonics,
 implemented in SCALE3 ABSPACK scaling algorithm.
;
_exptl_crystal_colour colourless
_exptl_crystal_density_diffrn 1.364
_exptl_crystal_density_method 'not measured'
_exptl_crystal_description block
_exptl_crystal_F_000 3096.0
_exptl_crystal_size_max 0.326
_exptl_crystal_size_mid 0.221
_exptl_crystal_size_min 0.137
_refine_diff_density_max 0.603
_refine_diff_density_min -0.604
_refine_diff_density_rms 0.069
_refine_ls_extinction_method none
_refine_ls_goodness_of_fit_ref 1.073
_refine_ls_hydrogen_treatment constr
_refine_ls_matrix_type full
_refine_ls_number_constraints 0
_refine_ls_number_parameters 373
_refine_ls_number_reflns 6662
_refine_ls_number_restraints 0
_refine_ls_restrained_S_all 1.073
_refine_ls_R_factor_all 0.0252
_refine_ls_R_factor_gt 0.0248
_refine_ls_shift/su_max 0.001
_refine_ls_shift/su_mean 0
_refine_ls_structure_factor_coef Fsqd
_refine_ls_weighting_details 'w=1/[\s^2^(Fo^2^)+(0.0363P)^2^+7.4786P] where P=(Fo^2^+2Fc^2^)/3'
_refine_ls_weighting_scheme calc
_refine_ls_wR_factor_gt 0.0649
_refine_ls_wR_factor_ref 0.0652
_reflns_number_gt 6546
_reflns_number_total 6662
_reflns_threshold_expression 'I > 2\s(I)'
_cod_data_source_file c8sc04078h2.cif
_cod_data_source_block 2-benzene
_cod_original_cell_volume 7272.85(14)
_cod_original_sg_symbol_H-M 'I 2/a'
_cod_database_code 1550227

loop_
_symmetry_equiv_pos_as_xyz
'x, y, z'
'-x+1/2, y, -z'
'x+1/2, y+1/2, z+1/2'
'-x+1, y+1/2, -z+1/2'
'-x, -y, -z'
'x-1/2, -y, z'
'-x+1/2, -y+1/2, -z+1/2'
'x, -y+1/2, z+1/2'

loop_
_atom_site_label
_atom_site_type_symbol
_atom_site_fract_x
_atom_site_fract_y
_atom_site_fract_z
_atom_site_U_iso_or_equiv
_atom_site_adp_type
_atom_site_occupancy
_atom_site_calc_flag
In In 0.00924(2) 0.31993(2) 0.16715(2) 0.01840(5) Uani 1 d
K K -0.04749(2) 0.04082(3) 0.22687(2) 0.02794(10) Uani 1 d
Cl1 Cl 0.06311(3) 0.20992(5) 0.22829(2) 0.03658(12) Uani 1 d
Cl2 Cl -0.06767(3) 0.41020(4) 0.20817(2) 0.03625(12) Uani 1 d
Si1 Si -0.03414(3) 0.29150(4) 0.05967(2) 0.02477(11) Uani 1 d
Si2 Si 0.11728(3) 0.38008(4) 0.10197(2) 0.02131(11) Uani 1 d
O O 0.04799(8) 0.33916(12) 0.06374(5) 0.0278(3) Uani 1 d
N1 N -0.03770(9) 0.23526(12) 0.11068(5) 0.0206(3) Uani 1 d
N2 N 0.08152(8) 0.42162(12) 0.14700(5) 0.0199(3) Uani 1 d
C1 C -0.07079(11) 0.14012(14) 0.11702(6) 0.0203(4) Uani 1 d
C2 C -0.14523(11) 0.13513(15) 0.12048(6) 0.0233(4) Uani 1 d
C3 C -0.17578(11) 0.04108(17) 0.12748(7) 0.0299(4) Uani 1 d
H3 H -0.2255 0.038 0.1301 0.036 Uiso 1 calc
C4 C -0.13558(12) -0.04761(16) 0.13065(7) 0.0303(4) Uani 1 d
H4 H -0.1573 -0.1108 0.1355 0.036 Uiso 1 calc
C5 C -0.06319(12) -0.04343(15) 0.12668(7) 0.0268(4) Uani 1 d
H5 H -0.0357 -0.1045 0.1284 0.032 Uiso 1 calc
C6 C -0.02972(11) 0.04901(15) 0.12016(6) 0.0224(4) Uani 1 d
C7 C -0.19429(11) 0.22879(16) 0.11316(7) 0.0269(4) Uani 1 d
H7 H -0.1624 0.2897 0.1131 0.032 Uiso 1 calc
C8 C -0.23807(13) 0.24387(19) 0.15009(8) 0.0380(5) Uani 1 d
H8A H -0.272 0.187 0.1497 0.057 Uiso 1 calc
H8B H -0.2657 0.3075 0.1447 0.057 Uiso 1 calc
H8C H -0.2047 0.2468 0.1797 0.057 Uiso 1 calc
C9 C -0.24547(14) 0.2221(2) 0.06659(8) 0.0418(6) Uani 1 d
H9A H -0.2166 0.2121 0.0432 0.063 Uiso 1 calc
H9B H -0.2736 0.2852 0.0605 0.063 Uiso 1 calc
H9C H -0.279 0.1647 0.0662 0.063 Uiso 1 calc
C10 C 0.04924(12) 0.04681(16) 0.11491(8) 0.0321(5) Uani 1 d
H10 H 0.065 0.1183 0.1111 0.038 Uiso 1 calc
C11 C 0.05783(18) -0.0139(3) 0.07282(10) 0.0577(8) Uani 1 d
H11A H 0.0528 -0.0866 0.0785 0.087 Uiso 1 calc
H11B H 0.1061 -0.0007 0.0662 0.087 Uiso 1 calc
H11C H 0.02 0.007 0.0469 0.087 Uiso 1 calc
C12 C 0.10042(13) 0.0015(2) 0.15547(10) 0.0485(6) Uani 1 d
H12A H 0.0975 0.0408 0.1826 0.073 Uiso 1 calc
H12B H 0.1505 0.0033 0.1505 0.073 Uiso 1 calc
H12C H 0.0863 -0.0691 0.1596 0.073 Uiso 1 calc
C13 C -0.09990(13) 0.39943(19) 0.04566(9) 0.0407(5) Uani 1 d
H13A H -0.1026 0.4368 0.0734 0.061 Uiso 1 calc
H13B H -0.1483 0.3729 0.032 0.061 Uiso 1 calc
H13C H -0.0832 0.4452 0.0242 0.061 Uiso 1 calc
C14 C -0.05228(16) 0.1976(2) 0.01277(8) 0.0412(6) Uani 1 d
H14A H -0.0699 0.2331 -0.0159 0.062 Uiso 1 calc
H14B H -0.0894 0.1491 0.0181 0.062 Uiso 1 calc
H14C H -0.0071 0.1612 0.0114 0.062 Uiso 1 calc
C15 C 0.16634(13) 0.48341(17) 0.07845(8) 0.0324(5) Uani 1 d
H15A H 0.1915 0.4551 0.0558 0.049 Uiso 1 calc
H15B H 0.2021 0.5146 0.1029 0.049 Uiso 1 calc
H15C H 0.1312 0.535 0.0643 0.049 Uiso 1 calc
C16 C 0.18134(12) 0.27032(16) 0.11655(8) 0.0307(4) Uani 1 d
H16A H 0.1609 0.2216 0.1351 0.046 Uiso 1 calc
H16B H 0.2285 0.2949 0.1335 0.046 Uiso 1 calc
H16C H 0.1882 0.237 0.0887 0.046 Uiso 1 calc
C17 C 0.10096(10) 0.51069(14) 0.17342(6) 0.0204(4) Uani 1 d
C18 C 0.05767(11) 0.59961(15) 0.16446(7) 0.0250(4) Uani 1 d
C19 C 0.07838(14) 0.68660(15) 0.19063(8) 0.0323(5) Uani 1 d
H19 H 0.0492 0.7461 0.1849 0.039 Uiso 1 calc
C20 C 0.14026(14) 0.68810(16) 0.22463(8) 0.0353(5) Uani 1 d
H20 H 0.1541 0.7484 0.2415 0.042 Uiso 1 calc
C21 C 0.18173(12) 0.60087(18) 0.23383(8) 0.0328(5) Uani 1 d
H21 H 0.2242 0.602 0.2572 0.039 Uiso 1 calc
C22 C 0.16272(11) 0.51089(16) 0.20955(7) 0.0245(4) Uani 1 d
C23 C -0.00935(13) 0.60348(16) 0.12648(8) 0.0333(5) Uani 1 d
H23 H -0.0215 0.5321 0.1163 0.04 Uiso 1 calc
C24 C -0.07643(14) 0.6485(2) 0.14053(10) 0.0438(6) Uani 1 d
H24A H -0.086 0.6121 0.167 0.066 Uiso 1 calc
H24B H -0.1187 0.642 0.1155 0.066 Uiso 1 calc
H24C H -0.0677 0.7205 0.1481 0.066 Uiso 1 calc
C25 C 0.00669(18) 0.6622(3) 0.08611(10) 0.0595(9) Uani 1 d
H25A H 0.0178 0.733 0.0948 0.089 Uiso 1 calc
H25B H -0.0361 0.6597 0.0612 0.089 Uiso 1 calc
H25C H 0.0486 0.6315 0.0763 0.089 Uiso 1 calc
C26 C 0.20948(10) 0.41700(17) 0.22121(7) 0.0272(4) Uani 1 d
H26 H 0.185 0.3597 0.2022 0.033 Uiso 1 calc
C27 C 0.21806(13) 0.38621(19) 0.27093(8) 0.0362(5) Uani 1 d
H27A H 0.2386 0.4432 0.2903 0.054 Uiso 1 calc
H27B H 0.2509 0.3276 0.2772 0.054 Uiso 1 calc
H27C H 0.1702 0.3682 0.2771 0.054 Uiso 1 calc
C28 C 0.28437(12) 0.4333(2) 0.20933(9) 0.0435(6) Uani 1 d
H28A H 0.278 0.4542 0.1776 0.065 Uiso 1 calc
H28B H 0.3122 0.3697 0.2139 0.065 Uiso 1 calc
H28C H 0.3108 0.4863 0.2288 0.065 Uiso 1 calc
C29 C 0.2859(2) 0.2639(4) 0.00930(12) 0.0803(12) Uani 1 d
H29 H 0.3107 0.3267 0.0162 0.096 Uiso 1 calc
C30 C 0.3232(2) 0.1756(4) 0.01832(14) 0.0840(13) Uani 1 d
H30 H 0.374 0.1767 0.031 0.101 Uiso 1 calc
C31 C 0.2874(3) 0.0842(4) 0.00919(14) 0.0869(13) Uani 1 d
H31 H 0.3133 0.022 0.0153 0.104 Uiso 1 calc

loop_
_atom_site_aniso_label
_atom_site_aniso_U_11
_atom_site_aniso_U_22
_atom_site_aniso_U_33
_atom_site_aniso_U_23
_atom_site_aniso_U_13
_atom_site_aniso_U_12
In 0.02206(8) 0.01761(8) 0.01589(8) -0.00160(4) 0.00471(5) -0.00314(4)
K 0.0337(2) 0.0287(2) 0.0232(2) 0.00062(16) 0.00996(17) -0.00361(17)
Cl1 0.0335(3) 0.0442(3) 0.0276(2) 0.0157(2) -0.0043(2) -0.0089(2)
Cl2 0.0377(3) 0.0340(3) 0.0436(3) -0.0122(2) 0.0235(2) -0.0041(2)
Si1 0.0326(3) 0.0247(3) 0.0154(2) 0.0006(2) 0.0012(2) -0.0051(2)
Si2 0.0268(2) 0.0197(2) 0.0193(2) -0.00023(19) 0.00913(19) -0.00160(19)
O 0.0366(8) 0.0301(7) 0.0175(6) -0.0014(6) 0.0078(6) -0.0078(6)
N1 0.0248(8) 0.0200(8) 0.0164(7) -0.0025(6) 0.0028(6) -0.0031(6)
N2 0.0235(7) 0.0170(7) 0.0200(7) -0.0012(6) 0.0060(6) -0.0026(6)
C1 0.0272(9) 0.0191(9) 0.0141(8) -0.0019(7) 0.0030(7) -0.0030(7)
C2 0.0251(9) 0.0233(10) 0.0203(9) -0.0003(7) 0.0022(7) -0.0011(8)
C3 0.0262(10) 0.0322(11) 0.0312(10) 0.0022(9) 0.0059(8) -0.0047(8)
C4 0.0366(11) 0.0241(10) 0.0306(10) 0.0006(8) 0.0078(9) -0.0091(9)
C5 0.0341(10) 0.0188(9) 0.0275(10) -0.0046(8) 0.0065(8) -0.0030(8)
C6 0.0276(10) 0.0199(9) 0.0194(9) -0.0045(7) 0.0043(7) -0.0023(7)
C7 0.0228(9) 0.0294(10) 0.0270(10) 0.0036(8) 0.0016(8) 0.0014(8)
C8 0.0380(12) 0.0400(12) 0.0386(12) 0.0052(10) 0.0144(10) 0.0092(10)
C9 0.0397(13) 0.0449(14) 0.0348(12) 0.0025(11) -0.0063(10) 0.0073(11)
C10 0.0324(11) 0.0203(10) 0.0474(13) -0.0037(9) 0.0172(10) 0.0009(8)
C11 0.0600(17) 0.074(2) 0.0463(15) -0.0046(15) 0.0286(14) 0.0128(16)
C12 0.0291(12) 0.0660(18) 0.0497(15) -0.0091(13) 0.0066(10) 0.0091(12)
C13 0.0402(12) 0.0368(12) 0.0395(12) 0.0155(10) -0.0048(10) 0.0005(10)
C14 0.0603(16) 0.0420(13) 0.0208(10) -0.0068(9) 0.0069(10) -0.0175(12)
C15 0.0393(11) 0.0302(11) 0.0315(11) 0.0021(9) 0.0161(9) -0.0062(9)
C16 0.0329(11) 0.0265(10) 0.0349(11) -0.0034(9) 0.0121(9) 0.0018(8)
C17 0.0239(9) 0.0190(9) 0.0202(8) 0.0007(7) 0.0090(7) -0.0038(7)
C18 0.0338(10) 0.0183(9) 0.0247(9) 0.0028(7) 0.0102(8) -0.0029(8)
C19 0.0490(14) 0.0183(10) 0.0326(12) 0.0000(8) 0.0154(10) -0.0027(8)
C20 0.0509(14) 0.0242(10) 0.0342(12) -0.0109(9) 0.0171(11) -0.0132(9)
C21 0.0329(11) 0.0359(12) 0.0300(11) -0.0084(9) 0.0071(9) -0.0104(9)
C22 0.0243(9) 0.0276(10) 0.0236(9) -0.0042(8) 0.0093(7) -0.0049(8)
C23 0.0441(12) 0.0216(10) 0.0311(11) 0.0048(8) 0.0004(9) 0.0074(9)
C24 0.0389(13) 0.0442(14) 0.0490(14) 0.0153(12) 0.0106(11) 0.0016(11)
C25 0.0646(19) 0.083(2) 0.0357(14) 0.0244(15) 0.0202(13) 0.0370(17)
C26 0.0201(9) 0.0351(11) 0.0254(10) -0.0045(8) 0.0022(7) -0.0002(8)
C27 0.0376(12) 0.0406(13) 0.0279(11) -0.0033(9) 0.0005(9) 0.0006(10)
C28 0.0246(11) 0.0590(16) 0.0478(14) 0.0029(12) 0.0096(10) 0.0032(11)
C29 0.104(3) 0.091(3) 0.0411(17) 0.0135(18) 0.0024(17) -0.018(2)
C30 0.066(2) 0.120(4) 0.062(2) 0.022(2) 0.0028(19) -0.006(2)
C31 0.112(3) 0.087(3) 0.060(2) 0.014(2) 0.014(2) 0.029(3)

loop_
_atom_type_symbol
_atom_type_description
_atom_type_scat_dispersion_real
_atom_type_scat_dispersion_imag
_atom_type_scat_source
C C 0.0181 0.0091 'International Tables Vol C Tables 4.2.6.8 and 6.1.1.4'
H H 0 0 'International Tables Vol C Tables 4.2.6.8 and 6.1.1.4'
N N 0.0311 0.018 'International Tables Vol C Tables 4.2.6.8 and 6.1.1.4'
O O 0.0492 0.0322 'International Tables Vol C Tables 4.2.6.8 and 6.1.1.4'
Si Si 0.2541 0.3302 'International Tables Vol C Tables 4.2.6.8 and 6.1.1.4'
Cl Cl 0.3639 0.7018 'International Tables Vol C Tables 4.2.6.8 and 6.1.1.4'
K K 0.3868 1.0657 'International Tables Vol C Tables 4.2.6.8 and 6.1.1.4'
In In 0.0822 5.0449 'International Tables Vol C Tables 4.2.6.8 and 6.1.1.4'

loop_
_exptl_crystal_face_index_h
_exptl_crystal_face_index_k
_exptl_crystal_face_index_l
_exptl_crystal_face_perp_dist
11 0 4 0.1083
7 -7 1 0.132
-1 -8 -3 0.1647
-3 -8 -4 0.1672
-11 0 -4 0.0946
0 6 14 0.0864
5 8 -2 0.131
4 0 -19 0.0678
3 -2 -19 0.0671
-5 -2 19 0.0686
6 5 -14 0.1196
-7 0 -14 0.0826
6 -3 13 0.0988
7 1 14 0.0875
7 -6 -9 0.1105
12 0 -8 0.1096
-12 0 8 0.1066
6 -6 -13 0.0973
0 -2 -19 0.0604
1 1 -19 0.0503
-6 7 5 0.1667

loop_
_geom_angle_atom_site_label_1
_geom_angle_atom_site_label_2
_geom_angle_atom_site_label_3
_geom_angle
_geom_angle_site_symmetry_1
_geom_angle_site_symmetry_3
N1 In N2 107.29(6) . .
N1 In Cl2 119.48(5) . .
N2 In Cl2 109.07(4) . .
N1 In Cl1 110.41(5) . .
N2 In Cl1 114.62(5) . .
Cl2 In Cl1 95.99(2) . .
Cl1 K C21 114.35(5) . 4_445
Cl1 K Cl2 90.766(18) . 4_445
C21 K Cl2 114.29(4) 4_445 4_445
Cl1 K C20 88.90(5) . 4_445
C21 K C20 25.54(6) 4_445 4_445
Cl2 K C20 114.98(5) 4_445 4_445
Cl1 K C5 101.55(4) . .
C21 K C5 121.96(6) 4_445 .
Cl2 K C5 108.92(4) 4_445 .
C20 K C5 134.67(6) 4_445 .
Cl1 K C22 128.68(4) . 4_445
C21 K C22 25.70(5) 4_445 4_445
Cl2 K C22 91.09(4) 4_445 4_445
C20 K C22 45.04(6) 4_445 4_445
C5 K C22 125.91(6) . 4_445
Cl1 K C4 119.74(4) . .
C21 K C4 97.49(6) 4_445 .
Cl2 K C4 121.64(4) 4_445 .
C20 K C4 114.07(7) 4_445 .
C5 K C4 24.86(5) . .
C22 K C4 102.20(5) 4_445 .
Cl1 K C19 77.61(4) . 4_445
C21 K C19 43.79(6) 4_445 4_445
Cl2 K C19 92.93(4) 4_445 4_445
C20 K C19 24.68(7) 4_445 4_445
C5 K C19 158.15(6) . 4_445
C22 K C19 51.07(6) 4_445 4_445
C4 K C19 138.66(6) . 4_445
Cl1 K C6 77.67(4) . .
C21 K C6 128.03(6) 4_445 .
Cl2 K C6 115.91(4) 4_445 .
C20 K C6 127.29(6) 4_445 .
C5 K C6 24.85(5) . .
C22 K C6 143.56(5) 4_445 .
C4 K C6 43.47(5) . .
C19 K C6 141.91(5) 4_445 .
Cl1 K C17 113.44(4) . 4_445
C21 K C17 43.78(5) 4_445 4_445
Cl2 K C17 70.58(3) 4_445 4_445
C20 K C17 50.86(5) 4_445 4_445
C5 K C17 144.98(5) . 4_445
C22 K C17 24.71(5) 4_445 4_445
C4 K C17 124.42(5) . 4_445
C19 K C17 42.69(5) 4_445 4_445
C6 K C17 167.73(5) . 4_445
Cl1 K C18 89.50(4) . 4_445
C21 K C18 50.56(6) 4_445 4_445
Cl2 K C18 71.78(4) 4_445 4_445
C20 K C18 43.20(6) 4_445 4_445
C5 K C18 168.88(5) . 4_445
C22 K C18 43.37(5) 4_445 4_445
C4 K C18 145.37(5) . 4_445
C19 K C18 24.03(5) 4_445 4_445
C6 K C18 164.83(5) . 4_445
C17 K C18 24.08(5) 4_445 4_445
Cl1 K C3 111.39(4) . .
C21 K C3 81.77(6) 4_445 .
Cl2 K C3 145.01(4) 4_445 .
C20 K C3 92.97(6) 4_445 .
C5 K C3 42.05(5) . .
C22 K C3 95.02(5) 4_445 .
C4 K C3 23.61(5) . .
C19 K C3 117.45(6) 4_445 .
C6 K C3 48.78(5) . .
C17 K C3 119.72(5) 4_445 .
C18 K C3 132.26(5) 4_445 .
In Cl1 K 104.657(19) . .
In Cl2 K 100.802(19) . 4_455
O Si1 N1 107.65(8) . .
O Si1 C14 109.54(10) . .
N1 Si1 C14 111.17(10) . .
O Si1 C13 106.83(10) . .
N1 Si1 C13 112.67(10) . .
C14 Si1 C13 108.85(13) . .
O Si2 N2 106.31(8) . .
O Si2 C15 110.63(9) . .
N2 Si2 C15 111.73(9) . .
O Si2 C16 106.77(9) . .
N2 Si2 C16 113.12(9) . .
C15 Si2 C16 108.17(10) . .
Si2 O Si1 140.52(9) . .
C1 N1 Si1 126.43(12) . .
C1 N1 In 118.93(12) . .
Si1 N1 In 114.61(8) . .
C17 N2 Si2 127.44(12) . .
C17 N2 In 118.27(11) . .
Si2 N2 In 114.01(8) . .
C6 C1 C2 118.87(17) . .
C6 C1 N1 120.49(17) . .
C2 C1 N1 120.64(17) . .
C6 C1 K 70.11(10) . .
C2 C1 K 81.29(11) . .
N1 C1 K 118.67(11) . .
C3 C2 C1 119.33(18) . .
C3 C2 C7 119.01(18) . .
C1 C2 C7 121.49(17) . .
C4 C3 C2 121.69(19) . .
C4 C3 K 70.43(12) . .
C2 C3 K 84.16(12) . .
C4 C3 H3 119.2 . .
C2 C3 H3 119.2 . .
K C3 H3 116.6 . .
C3 C4 C5 119.27(19) . .
C3 C4 K 85.95(13) . .
C5 C4 K 74.68(12) . .
C3 C4 H4 120.4 . .
C5 C4 H4 120.4 . .
K C4 H4 109.3 . .
C4 C5 C6 121.31(19) . .
C4 C5 K 80.46(12) . .
C6 C5 K 82.70(11) . .
C4 C5 H5 119.3 . .
C6 C5 H5 119.3 . .
K C5 H5 107.4 . .
C5 C6 C1 119.52(18) . .
C5 C6 C10 118.07(18) . .
C1 C6 C10 122.36(18) . .
C5 C6 K 72.45(11) . .
C1 C6 K 86.12(11) . .
C10 C6 K 113.19(13) . .
C8 C7 C2 113.34(17) . .
C8 C7 C9 110.44(19) . .
C2 C7 C9 109.35(18) . .
C8 C7 H7 107.8 . .
C2 C7 H7 107.8 . .
C9 C7 H7 107.8 . .
C7 C8 H8A 109.5 . .
C7 C8 H8B 109.5 . .
H8A C8 H8B 109.5 . .
C7 C8 H8C 109.5 . .
H8A C8 H8C 109.5 . .
H8B C8 H8C 109.5 . .
C7 C9 H9A 109.5 . .
C7 C9 H9B 109.5 . .
H9A C9 H9B 109.5 . .
C7 C9 H9C 109.5 . .
H9A C9 H9C 109.5 . .
H9B C9 H9C 109.5 . .
C12 C10 C6 113.09(19) . .
C12 C10 C11 107.9(2) . .
C6 C10 C11 111.3(2) . .
C12 C10 H10 108.1 . .
C6 C10 H10 108.1 . .
C11 C10 H10 108.1 . .
C10 C11 H11A 109.5 . .
C10 C11 H11B 109.5 . .
H11A C11 H11B 109.5 . .
C10 C11 H11C 109.5 . .
H11A C11 H11C 109.5 . .
H11B C11 H11C 109.5 . .
C10 C12 H12A 109.5 . .
C10 C12 H12B 109.5 . .
H12A C12 H12B 109.5 . .
C10 C12 H12C 109.5 . .
H12A C12 H12C 109.5 . .
H12B C12 H12C 109.5 . .
Si1 C13 H13A 109.5 . .
Si1 C13 H13B 109.5 . .
H13A C13 H13B 109.5 . .
Si1 C13 H13C 109.5 . .
H13A C13 H13C 109.5 . .
H13B C13 H13C 109.5 . .
Si1 C14 H14A 109.5 . .
Si1 C14 H14B 109.5 . .
H14A C14 H14B 109.5 . .
Si1 C14 H14C 109.5 . .
H14A C14 H14C 109.5 . .
H14B C14 H14C 109.5 . .
Si2 C15 H15A 109.5 . .
Si2 C15 H15B 109.5 . .
H15A C15 H15B 109.5 . .
Si2 C15 H15C 109.5 . .
H15A C15 H15C 109.5 . .
H15B C15 H15C 109.5 . .
Si2 C16 H16A 109.5 . .
Si2 C16 H16B 109.5 . .
H16A C16 H16B 109.5 . .
Si2 C16 H16C 109.5 . .
H16A C16 H16C 109.5 . .
H16B C16 H16C 109.5 . .
C18 C17 C22 119.32(18) . .
C18 C17 N2 120.15(17) . .
C22 C17 N2 120.52(17) . .
C18 C17 K 79.16(11) . 4_455
C22 C17 K 70.00(10) . 4_455
N2 C17 K 120.47(11) . 4_455
C19 C18 C17 119.1(2) . .
C19 C18 C23 119.34(19) . .
C17 C18 C23 121.59(18) . .
C19 C18 K 72.92(12) . 4_455
C17 C18 K 76.76(11) . 4_455
C23 C18 K 122.30(13) . 4_455
C20 C19 C18 121.6(2) . .
C20 C19 K 72.29(13) . 4_455
C18 C19 K 83.04(12) . 4_455
C20 C19 H19 119.2 . .
C18 C19 H19 119.2 . .
K C19 H19 115.9 4_455 .
C21 C20 C19 119.2(2) . .
C21 C20 K 74.67(13) . 4_455
C19 C20 K 83.03(13) . 4_455
C21 C20 H20 120.4 . .
C19 C20 H20 120.4 . .
K C20 H20 112.4 4_455 .
C20 C21 C22 121.7(2) . .
C20 C21 K 79.78(13) . 4_455
C22 C21 K 81.07(12) . 4_455
C20 C21 H21 119.2 . .
C22 C21 H21 119.2 . .
K C21 H21 110 4_455 .
C21 C22 C17 119.0(2) . .
C21 C22 C26 119.71(19) . .
C17 C22 C26 121.28(18) . .
C21 C22 K 73.22(12) . 4_455
C17 C22 K 85.29(11) . 4_455
C26 C22 K 112.99(12) . 4_455
C18 C23 C25 110.7(2) . .
C18 C23 C24 113.8(2) . .
C25 C23 C24 109.43(19) . .
C18 C23 H23 107.5 . .
C25 C23 H23 107.5 . .
C24 C23 H23 107.5 . .
C23 C24 H24A 109.5 . .
C23 C24 H24B 109.5 . .
H24A C24 H24B 109.5 . .
C23 C24 H24C 109.5 . .
H24A C24 H24C 109.5 . .
H24B C24 H24C 109.5 . .
C23 C25 H25A 109.5 . .
C23 C25 H25B 109.5 . .
H25A C25 H25B 109.5 . .
C23 C25 H25C 109.5 . .
H25A C25 H25C 109.5 . .
H25B C25 H25C 109.5 . .
C22 C26 C28 110.17(19) . .
C22 C26 C27 112.61(17) . .
C28 C26 C27 110.37(18) . .
C22 C26 H26 107.8 . .
C28 C26 H26 107.8 . .
C27 C26 H26 107.8 . .
C26 C27 H27A 109.5 . .
C26 C27 H27B 109.5 . .
H27A C27 H27B 109.5 . .
C26 C27 H27C 109.5 . .
H27A C27 H27C 109.5 . .
H27B C27 H27C 109.5 . .
C26 C28 H28A 109.5 . .
C26 C28 H28B 109.5 . .
H28A C28 H28B 109.5 . .
C26 C28 H28C 109.5 . .
H28A C28 H28C 109.5 . .
H28B C28 H28C 109.5 . .
C29 C29 C30 120.9(3) 2 .
C29 C29 H29 119.6 2 .
C30 C29 H29 119.6 . .
C29 C30 C31 120.0(4) . .
C29 C30 H30 120 . .
C31 C30 H30 120 . .
C30 C31 C31 119.1(3) . 2
C30 C31 H31 120.4 . .
C31 C31 H31 120.4 2 .

loop_
_geom_bond_atom_site_label_1
_geom_bond_atom_site_label_2
_geom_bond_distance
_geom_bond_site_symmetry_2
In N1 2.0755(15) .
In N2 2.0792(15) .
In Cl2 2.3952(5) .
In Cl1 2.3997(5) .
K Cl1 3.0330(7) .
K C21 3.090(2) 4_445
K Cl2 3.1176(7) 4_445
K C20 3.153(2) 4_445
K C5 3.177(2) .
K C22 3.1883(19) 4_445
K C4 3.249(2) .
K C19 3.286(2) 4_445
K C6 3.3051(19) .
K C17 3.3814(18) 4_445
K C18 3.412(2) 4_445
K C3 3.439(2) .
Cl2 K 3.1177(7) 4_455
Si1 O 1.6410(15) .
Si1 N1 1.7214(16) .
Si1 C14 1.857(2) .
Si1 C13 1.870(2) .
Si2 O 1.6409(15) .
Si2 N2 1.7211(16) .
Si2 C15 1.860(2) .
Si2 C16 1.871(2) .
N1 C1 1.426(2) .
N2 C17 1.423(2) .
C1 C6 1.417(3) .
C1 C2 1.419(3) .
C2 C3 1.397(3) .
C2 C7 1.526(3) .
C3 C4 1.381(3) .
C3 H3 0.95 .
C4 C5 1.385(3) .
C4 H4 0.95 .
C5 C6 1.400(3) .
C5 H5 0.95 .
C6 C10 1.518(3) .
C7 C8 1.524(3) .
C7 C9 1.534(3) .
C7 H7 1 .
C8 H8A 0.98 .
C8 H8B 0.98 .
C8 H8C 0.98 .
C9 H9A 0.98 .
C9 H9B 0.98 .
C9 H9C 0.98 .
C10 C12 1.515(4) .
C10 C11 1.536(3) .
C10 H10 1 .
C11 H11A 0.98 .
C11 H11B 0.98 .
C11 H11C 0.98 .
C12 H12A 0.98 .
C12 H12B 0.98 .
C12 H12C 0.98 .
C13 H13A 0.98 .
C13 H13B 0.98 .
C13 H13C 0.98 .
C14 H14A 0.98 .
C14 H14B 0.98 .
C14 H14C 0.98 .
C15 H15A 0.98 .
C15 H15B 0.98 .
C15 H15C 0.98 .
C16 H16A 0.98 .
C16 H16B 0.98 .
C16 H16C 0.98 .
C17 C18 1.417(3) .
C17 C22 1.418(3) .
C17 K 3.3815(18) 4_455
C18 C19 1.400(3) .
C18 C23 1.518(3) .
C18 K 3.412(2) 4_455
C19 C20 1.382(4) .
C19 K 3.286(2) 4_455
C19 H19 0.95 .
C20 C21 1.382(3) .
C20 K 3.153(2) 4_455
C20 H20 0.95 .
C21 C22 1.400(3) .
C21 K 3.090(2) 4_455
C21 H21 0.95 .
C22 C26 1.513(3) .
C22 K 3.1884(19) 4_455
C23 C25 1.523(3) .
C23 C24 1.524(3) .
C23 H23 1 .
C24 H24A 0.98 .
C24 H24B 0.98 .
C24 H24C 0.98 .
C25 H25A 0.98 .
C25 H25B 0.98 .
C25 H25C 0.98 .
C26 C28 1.530(3) .
C26 C27 1.531(3) .
C26 H26 1 .
C27 H27A 0.98 .
C27 H27B 0.98 .
C27 H27C 0.98 .
C28 H28A 0.98 .
C28 H28B 0.98 .
C28 H28C 0.98 .
C29 C29 1.346(8) 2
C29 C30 1.354(6) .
C29 H29 0.95 .
C30 C31 1.376(6) .
C30 H30 0.95 .
C31 C31 1.397(9) 2
C31 H31 0.95 .
